data_2022795
loop_
_publ_author_name
'Golen, James A.'
'Manke, David R.'

_publ_section_title
;
 3,5-Lutidine pentaaqua sulfate complexes of first-row transition metals:
 [M(3,5-lutidine)(H2O)5]SO4, with M = Mn, Co, Ni, and Zn
;
_journal_issue 7
_journal_name_full 'Acta Crystallographica Section E Crystallographic Communications'
_journal_paper_doi 10.1107/S2056989023005261
_journal_volume 79
_journal_year 2023
_chemical_formula_iupac '[Co (C7 H9 N) (H2 O)5] S O4'
_chemical_formula_moiety 'C7 H19 Co N O5 2+, O4 S 2-'
_chemical_formula_sum 'C7 H19 Co N O9 S'
_chemical_formula_weight 352.22
_chemical_name_systematic
;
Pentaaqua(3,5-dimethylpyridine-\k<i>N</i>)cobalt(II) sulfate
;
_space_group_crystal_system orthorhombic
_space_group_IT_number 62
_space_group_name_Hall '-P 2ac 2n'
_space_group_name_H-M_alt 'P n m a'
_atom_sites_solution_hydrogens mixed
_audit_creation_method
;
Olex2 1.5
(compiled 2023.03.06 svn.rbb2c1857 for OlexSys, GUI svn.r6748)
;
_cell_angle_alpha 90
_cell_angle_beta 90
_cell_angle_gamma 90
_cell_formula_units_Z 4
_cell_length_a 17.1238(10)
_cell_length_b 7.1064(4)
_cell_length_c 11.2576(6)
_cell_measurement_reflns_used 6866
_cell_measurement_temperature 297(2)
_cell_measurement_theta_max 25.33
_cell_measurement_theta_min 2.99
_cell_volume 1369.92(13)
_computing_cell_refinement
;
SAINT (Bruker, 2021)
;
_computing_data_collection
;
APEX4 (Bruker, 2021)
;
_computing_data_reduction
;
SAINT (Bruker, 2021)
;
_computing_molecular_graphics
;
OLEX2 (Dolomanov <i>et al.</i>,  2009)
;
_computing_publication_material
;
publCIF (Westrip, 2010)
;
_computing_structure_refinement
;
SHELXL2018 (Sheldrick, 2015b)
;
_computing_structure_solution
;
<i>SHELXT2014</i> (Sheldrick, 2015a)
;
_diffrn_ambient_temperature 297.15
_diffrn_measured_fraction_theta_full 0.997
_diffrn_measured_fraction_theta_max 0.997
_diffrn_measurement_device_type 'Bruker D8 Venture CMOS'
_diffrn_measurement_method '\f and \w scans'
_diffrn_radiation_type MoK\a
_diffrn_radiation_wavelength 0.71073
_diffrn_reflns_av_R_equivalents 0.0697
_diffrn_reflns_av_unetI/netI 0.0183
_diffrn_reflns_limit_h_max 20
_diffrn_reflns_limit_h_min -20
_diffrn_reflns_limit_k_max 8
_diffrn_reflns_limit_k_min -8
_diffrn_reflns_limit_l_max 13
_diffrn_reflns_limit_l_min -13
_diffrn_reflns_number 32289
_diffrn_reflns_theta_full 25.242
_diffrn_reflns_theta_max 25.367
_diffrn_reflns_theta_min 2.989
_diffrn_source_current 30.0
_diffrn_source_power 1.5
_diffrn_source_voltage 50.0
_diffrn_standards_number 0
_exptl_absorpt_coefficient_mu 1.444
_exptl_absorpt_correction_T_max 0.745
_exptl_absorpt_correction_T_min 0.714
_exptl_absorpt_correction_type multi-scan
_exptl_absorpt_process_details
;
(SADABS; Bruker, 2021)
;
_exptl_crystal_colour pink
_exptl_crystal_density_diffrn 1.708
_exptl_crystal_description BLOCK
_exptl_crystal_F_000 732
_exptl_crystal_size_max 0.08
_exptl_crystal_size_mid 0.08
_exptl_crystal_size_min 0.06
_refine_diff_density_max 0.431
_refine_diff_density_min -0.290
_refine_ls_extinction_method none
_refine_ls_goodness_of_fit_ref 1.115
_refine_ls_hydrogen_treatment mixed
_refine_ls_matrix_type full
_refine_ls_number_parameters 128
_refine_ls_number_reflns 1367
_refine_ls_number_restraints 7
_refine_ls_restrained_S_all 1.113
_refine_ls_R_factor_all 0.0349
_refine_ls_R_factor_gt 0.0275
_refine_ls_shift/su_max 0.000
_refine_ls_shift/su_mean 0.000
_refine_ls_structure_factor_coef Fsqd
_refine_ls_weighting_details 'w=1/[\s^2^(Fo^2^)+(0.0330P)^2^+0.9563P] where P=(Fo^2^+2Fc^2^)/3'
_refine_ls_weighting_scheme calc
_refine_ls_wR_factor_gt 0.0654
_refine_ls_wR_factor_ref 0.0694
_reflns_number_gt 1194
_reflns_number_total 1367
_reflns_threshold_expression 'I > 2\s(I)'
_cod_data_source_file zv2026sup1.cif
_cod_data_source_block 2
_cod_database_code 2022795
_shelx_space_group_comment
;
The symmetry employed for this shelxl refinement is uniquely defined
by the following loop, which should always be used as a source of
symmetry information in preference to the above space-group names.
They are only intended as comments.
;
_shelx_estimated_absorpt_t_min 0.893
_shelx_estimated_absorpt_t_max 0.918

loop_
_space_group_symop_operation_xyz
'x, y, z'
'-x+1/2, -y, z+1/2'
'-x, y+1/2, -z'
'x+1/2, -y+1/2, -z+1/2'
'-x, -y, -z'
'x-1/2, y, -z-1/2'
'x, -y-1/2, z'
'-x-1/2, y-1/2, z-1/2'

loop_
_atom_site_type_symbol
_atom_site_label
_atom_site_fract_x
_atom_site_fract_y
_atom_site_fract_z
_atom_site_U_iso_or_equiv
_atom_site_adp_type
_atom_site_calc_flag
_atom_site_occupancy
_atom_site_disorder_assembly
_atom_site_disorder_group
Co Co1 0.38970(2) 0.750000 0.19737(4) 0.02337(15) Uani d 1 . .
S S1 0.33394(4) 0.250000 -0.03379(7) 0.02209(19) Uani d 1 . .
O O1 0.35093(18) 0.750000 0.0198(2) 0.0394(6) Uani d 1 . .
O O2 0.46967(11) 0.9655(3) 0.14383(16) 0.0336(4) Uani d 1 . .
O O3 0.31132(11) 0.5387(3) 0.24411(17) 0.0384(4) Uani d 1 . .
O O4 0.29778(16) 0.250000 0.0839(2) 0.0427(7) Uani d 1 . .
O O5 0.31138(11) 0.0802(2) -0.09856(16) 0.0406(5) Uani d 1 . .
O O6 0.42011(14) 0.250000 -0.0164(2) 0.0396(6) Uani d 1 . .
N N1 0.44535(16) 0.750000 0.3648(2) 0.0251(6) Uani d 1 . .
C C1 0.5235(2) 0.750000 0.3707(3) 0.0293(7) Uani d 1 . .
H H1A 0.551507 0.750000 0.299987 0.035 Uiso calc 1 . .
C C2 0.56474(19) 0.750000 0.4765(3) 0.0279(7) Uani d 1 . .
C C3 0.5217(2) 0.750000 0.5803(3) 0.0315(8) Uani d 1 . .
H H3 0.547380 0.750000 0.653096 0.038 Uiso calc 1 . .
C C4 0.4411(2) 0.750000 0.5776(3) 0.0297(7) Uani d 1 . .
C C5 0.40575(19) 0.750000 0.4670(3) 0.0268(7) Uani d 1 . .
H H5 0.351489 0.750000 0.463642 0.032 Uiso calc 1 . .
C C6 0.6528(2) 0.750000 0.4759(4) 0.0439(10) Uani d 1 . .
H H6A 0.671655 0.688585 0.546196 0.066 Uiso calc 0.5 A -1
H H6B 0.671452 0.877337 0.474120 0.066 Uiso calc 0.5 A -1
H H6C 0.671263 0.684078 0.406972 0.066 Uiso calc 0.5 A -1
C C7 0.3926(2) 0.750000 0.6890(3) 0.0465(10) Uani d 1 . .
H H7A 0.420270 0.814262 0.751028 0.070 Uiso calc 0.5 B -1
H H7B 0.382469 0.622638 0.712901 0.070 Uiso calc 0.5 B -1
H H7C 0.343972 0.813100 0.674071 0.070 Uiso calc 0.5 B -1
H H1 0.3369(18) 0.838(3) -0.016(2) 0.058(10) Uiso d 1 . .
H H2A 0.4543(17) 1.052(3) 0.108(2) 0.058(11) Uiso d 1 . .
H H2B 0.5060(14) 0.928(5) 0.108(3) 0.079(14) Uiso d 1 . .
H H3A 0.2753(11) 0.555(4) 0.284(2) 0.046(9) Uiso d 1 . .
H H3B 0.3023(16) 0.457(3) 0.201(2) 0.053(10) Uiso d 1 . .

loop_
_atom_site_aniso_label
_atom_site_aniso_U_11
_atom_site_aniso_U_22
_atom_site_aniso_U_33
_atom_site_aniso_U_12
_atom_site_aniso_U_13
_atom_site_aniso_U_23
Co1 0.0234(2) 0.0267(2) 0.0200(2) 0.000 -0.00065(17) 0.000
S1 0.0216(4) 0.0213(4) 0.0233(4) 0.000 -0.0020(3) 0.000
O1 0.0592(18) 0.0293(15) 0.0298(14) 0.000 -0.0181(13) 0.000
O2 0.0318(10) 0.0375(10) 0.0316(9) -0.0022(8) 0.0004(8) 0.0067(9)
O3 0.0381(11) 0.0389(11) 0.0382(10) -0.0127(9) 0.0118(9) -0.0095(9)
O4 0.0531(17) 0.0397(15) 0.0354(14) 0.000 0.0166(12) 0.000
O5 0.0531(11) 0.0261(10) 0.0427(10) -0.0013(8) -0.0190(9) -0.0058(8)
O6 0.0228(12) 0.0426(15) 0.0532(16) 0.000 -0.0015(11) 0.000
N1 0.0255(14) 0.0280(15) 0.0218(13) 0.000 -0.0028(11) 0.000
C1 0.0298(18) 0.0311(18) 0.0270(17) 0.000 0.0007(14) 0.000
C2 0.0270(17) 0.0258(17) 0.0309(18) 0.000 -0.0047(14) 0.000
C3 0.0344(19) 0.036(2) 0.0245(16) 0.000 -0.0085(14) 0.000
C4 0.0341(18) 0.0292(18) 0.0258(17) 0.000 0.0003(14) 0.000
C5 0.0248(16) 0.0290(17) 0.0266(17) 0.000 -0.0031(13) 0.000
C6 0.0238(19) 0.060(3) 0.048(2) 0.000 -0.0031(16) 0.000
C7 0.043(2) 0.070(3) 0.0268(19) 0.000 0.0016(17) 0.000

loop_
_atom_type_symbol
_atom_type_description
_atom_type_scat_dispersion_real
_atom_type_scat_dispersion_imag
_atom_type_scat_source
C C 0.0033 0.0016 'International Tables Vol C Tables 4.2.6.8 and 6.1.1.4'
H H 0.0000 0.0000 'International Tables Vol C Tables 4.2.6.8 and 6.1.1.4'
Co Co 0.3494 0.9721 'International Tables Vol C Tables 4.2.6.8 and 6.1.1.4'
N N 0.0061 0.0033 'International Tables Vol C Tables 4.2.6.8 and 6.1.1.4'
O O 0.0106 0.0060 'International Tables Vol C Tables 4.2.6.8 and 6.1.1.4'
S S 0.1246 0.1234 'International Tables Vol C Tables 4.2.6.8 and 6.1.1.4'

loop_
_geom_angle_atom_site_label_1
_geom_angle_atom_site_label_2
_geom_angle_atom_site_label_3
_geom_angle_site_symmetry_1
_geom_angle_site_symmetry_3
_geom_angle
_geom_angle_publ_flag
O1 Co1 O2 . 7_575 86.24(8) ?
O1 Co1 O2 . . 86.24(8) ?
O1 Co1 N1 . . 171.55(11) ?
O2 Co1 O2 . 7_575 91.32(11) ?
O3 Co1 O1 . . 92.10(8) ?
O3 Co1 O1 7_575 . 92.10(8) ?
O3 Co1 O2 7_575 . 88.15(8) ?
O3 Co1 O2 . 7_575 88.15(8) ?
O3 Co1 O2 7_575 7_575 178.29(8) ?
O3 Co1 O2 . . 178.29(8) ?
O3 Co1 O3 . 7_575 92.32(11) ?
O3 Co1 N1 7_575 . 93.74(8) ?
O3 Co1 N1 . . 93.74(8) ?
N1 Co1 O2 . . 87.86(7) ?
N1 Co1 O2 . 7_575 87.86(7) ?
O4 S1 O6 . . 107.51(16) ?
O5 S1 O4 7_565 . 109.87(10) ?
O5 S1 O4 . . 109.87(10) ?
O5 S1 O5 7_565 . 111.27(14) ?
O5 S1 O6 7_565 . 109.12(10) ?
O5 S1 O6 . . 109.12(10) ?
Co1 O1 H1 . . 126(2) ?
Co1 O1 H1 . 7_575 126(2) ?
H1 O1 H1 . 7_575 106(5) ?
Co1 O2 H2A . . 120(2) ?
Co1 O2 H2B . . 114(3) ?
H2A O2 H2B . . 105.7(16) ?
Co1 O3 H3A . . 124(2) ?
Co1 O3 H3B . . 121(2) ?
H3A O3 H3B . . 108.7(17) ?
C1 N1 Co1 . . 119.7(2) ?
C5 N1 Co1 . . 122.7(2) ?
C5 N1 C1 . . 117.7(3) ?
N1 C1 H1A . . 118.2 ?
N1 C1 C2 . . 123.6(3) ?
C2 C1 H1A . . 118.2 ?
C1 C2 C6 . . 120.5(3) ?
C3 C2 C1 . . 117.1(3) ?
C3 C2 C6 . . 122.5(3) ?
C2 C3 H3 . . 119.5 ?
C4 C3 C2 . . 121.0(3) ?
C4 C3 H3 . . 119.5 ?
C3 C4 C5 . . 117.2(3) ?
C3 C4 C7 . . 122.3(3) ?
C5 C4 C7 . . 120.5(3) ?
N1 C5 C4 . . 123.6(3) ?
N1 C5 H5 . . 118.2 ?
C4 C5 H5 . . 118.2 ?
C2 C6 H6A . . 109.5 ?
C2 C6 H6B . . 109.5 ?
C2 C6 H6C . . 109.5 ?
H6A C6 H6B . . 109.5 ?
H6A C6 H6C . . 109.5 ?
H6B C6 H6C . . 109.5 ?
C4 C7 H7A . . 109.5 ?
C4 C7 H7B . . 109.5 ?
C4 C7 H7C . . 109.5 ?
H7A C7 H7B . . 109.5 ?
H7A C7 H7C . . 109.5 ?
H7B C7 H7C . . 109.5 ?

loop_
_geom_bond_atom_site_label_1
_geom_bond_atom_site_label_2
_geom_bond_site_symmetry_2
_geom_bond_distance
_geom_bond_publ_flag
Co1 O1 . 2.106(3) ?
Co1 O2 . 2.1408(18) ?
Co1 O2 7_575 2.1408(18) ?
Co1 O3 . 2.0813(18) ?
Co1 O3 7_575 2.0813(18) ?
Co1 N1 . 2.112(3) ?
S1 O4 . 1.462(3) ?
S1 O5 7_565 1.4618(17) ?
S1 O5 . 1.4618(17) ?
S1 O6 . 1.488(2) ?
O1 H1 7_575 0.778(10) ?
O1 H1 . 0.778(10) ?
O2 H2A . 0.782(10) ?
O2 H2B . 0.784(10) ?
O3 H3A . 0.774(10) ?
O3 H3B . 0.776(10) ?
N1 C1 . 1.339(4) ?
N1 C5 . 1.335(4) ?
C1 H1A . 0.9300 ?
C1 C2 . 1.384(5) ?
C2 C3 . 1.382(5) ?
C2 C6 . 1.507(5) ?
C3 H3 . 0.9300 ?
C3 C4 . 1.380(5) ?
C4 C5 . 1.385(5) ?
C4 C7 . 1.504(5) ?
C5 H5 . 0.9300 ?
C6 H6A . 0.9600 ?
C6 H6B . 0.9600 ?
C6 H6C . 0.9600 ?
C7 H7A . 0.9600 ?
C7 H7B . 0.9600 ?
C7 H7C . 0.9600 ?

loop_
_geom_hbond_atom_site_label_D
_geom_hbond_atom_site_label_H
_geom_hbond_atom_site_label_A
_geom_hbond_site_symmetry_A
_geom_hbond_distance_DH
_geom_hbond_distance_HA
_geom_hbond_distance_DA
_geom_hbond_angle_DHA
_geom_hbond_publ_flag
O1 H1 O5 1_565 0.778(10) 2.008(11) 2.782(2) 173(3) yes
O2 H2A O6 1_565 0.782(10) 2.069(12) 2.840(3) 169(3) yes
O2 H2B O6 5_665 0.784(10) 2.069(15) 2.822(3) 161(4) yes
O3 H3A O5 8_666 0.774(10) 1.993(11) 2.764(2) 174(3) yes
O3 H3B O4 . 0.776(10) 1.974(10) 2.742(3) 171(3) yes

loop_
_geom_torsion_atom_site_label_1
_geom_torsion_atom_site_label_2
_geom_torsion_atom_site_label_3
_geom_torsion_atom_site_label_4
_geom_torsion_site_symmetry_1
_geom_torsion_site_symmetry_2
_geom_torsion_site_symmetry_3
_geom_torsion_site_symmetry_4
_geom_torsion
_geom_torsion_publ_flag
Co1 N1 C1 C2 . . . . 180.000000 ?
Co1 N1 C5 C4 . . . . 180.000000 ?
N1 C1 C2 C3 . . . . 0.0000(10) ?
N1 C1 C2 C6 . . . . 180.000000 ?
C1 N1 C5 C4 . . . . 0.000000 ?
C1 C2 C3 C4 . . . . 0.0000(10) ?
C2 C3 C4 C5 . . . . 0.0000(10) ?
C2 C3 C4 C7 . . . . 180.0000(10) ?
C3 C4 C5 N1 . . . . 0.0000(10) ?
C5 N1 C1 C2 . . . . 0.000000 ?
C6 C2 C3 C4 . . . . 180.000000 ?
C7 C4 C5 N1 . . . . 180.000000 ?

_cod_database_fobs_code 2022795
